data_4317197
loop_
_publ_author_name
'Luis A. Ramos'
'Sonia E. Ulic'
'Rosana M. Romano'
'Mauricio F. Erben'
'Christian W. Lehmann'
'Eduard Bernhardt'
'Helmut Beckers'
'Helge Willner'
'Carlos O. Della V\'edova'

_publ_section_title
;
 Vibrational Spectra, Crystal Structures, Constitutional and Rotational
 Isomerism of FC(O)SCN and FC(O)NCS
;
_journal_name_full 'Inorganic Chemistry'
_journal_page_first 11142
_journal_page_last 11157
_journal_paper_doi 10.1021/ic101741e
_journal_volume 49
_journal_year 2010
_chemical_formula_sum 'C2 F N O S'
_chemical_formula_weight 105.09
_chemical_name_systematic ?
_space_group_IT_number 29
_symmetry_cell_setting orthorhombic
_symmetry_space_group_name_Hall 'P 2c -2ac'
_symmetry_space_group_name_H-M 'P c a 21'
_audit_creation_method SHELXL-97
_cell_angle_alpha 90.00
_cell_angle_beta 90.00
_cell_angle_gamma 90.00
_cell_formula_units_Z 8
_cell_length_a 14.784(2)
_cell_length_b 3.9255(6)
_cell_length_c 13.918(2)
_cell_volume 807.7(2)
_cod_data_source_file ic101741e_si_001_2.cif
_cod_data_source_block 6708
_cod_original_cell_volume 807.8(2)
_cod_database_code 4317197

loop_
_symmetry_equiv_pos_as_xyz
'x, y, z'
'-x, -y, z+1/2'
'x+1/2, -y, z'
'-x+1/2, y, z+1/2'

loop_
_atom_site_label
_atom_site_type_symbol
_atom_site_fract_x
_atom_site_fract_y
_atom_site_fract_z
_atom_site_U_iso_or_equiv
_atom_site_adp_type
_atom_site_occupancy
_atom_site_symmetry_multiplicity
_atom_site_calc_flag
_atom_site_refinement_flags
_atom_site_disorder_assembly
_atom_site_disorder_group
C1 C 0.33176(11) 0.6988(4) 0.01512(11) 0.0310(3) Uani 1 1 d . . .
C2 C 0.17324(11) 0.7342(4) 0.00243(14) 0.0343(3) Uani 1 1 d . . .
C3 C 0.38805(10) 0.1807(4) 0.24564(11) 0.0304(3) Uani 1 1 d . . .
C4 C 0.22994(10) 0.2348(4) 0.25737(13) 0.0333(3) Uani 1 1 d . . .
F1 F 0.11149(9) 0.9052(4) 0.05228(13) 0.0584(4) Uani 1 1 d . . .
F2 F 0.16884(9) 0.4083(4) 0.20850(13) 0.0583(4) Uani 1 1 d . . .
N1 N 0.25802(10) 0.8139(4) 0.03584(11) 0.0359(3) Uani 1 1 d . . .
N2 N 0.31496(10) 0.3035(4) 0.22424(11) 0.0363(3) Uani 1 1 d . . .
O1 O 0.15201(12) 0.5448(5) -0.05899(14) 0.0565(4) Uani 1 1 d . . .
O2 O 0.20838(12) 0.0463(5) 0.31960(14) 0.0577(4) Uani 1 1 d . . .
S1 S 0.42952(3) 0.57839(12) -0.00295(4) 0.04420(12) Uani 1 1 d . . .
S2 S 0.48470(3) 0.05175(11) 0.26436(4) 0.04489(12) Uani 1 1 d . . .

loop_
_atom_site_aniso_label
_atom_site_aniso_U_11
_atom_site_aniso_U_22
_atom_site_aniso_U_33
_atom_site_aniso_U_23
_atom_site_aniso_U_13
_atom_site_aniso_U_12
C1 0.0316(7) 0.0312(6) 0.0302(7) 0.0039(5) -0.0031(5) -0.0041(5)
C2 0.0310(6) 0.0341(6) 0.0378(7) 0.0071(6) 0.0013(6) 0.0001(5)
C3 0.0313(6) 0.0308(6) 0.0291(6) -0.0025(5) 0.0026(5) -0.0050(5)
C4 0.0292(6) 0.0348(6) 0.0359(7) -0.0033(6) 0.0007(6) -0.0055(5)
F1 0.0386(6) 0.0664(9) 0.0702(9) -0.0034(7) 0.0077(6) 0.0142(6)
F2 0.0340(6) 0.0679(9) 0.0730(10) 0.0187(7) -0.0021(6) 0.0046(5)
N1 0.0325(6) 0.0396(7) 0.0356(7) -0.0021(5) -0.0032(5) -0.0004(5)
N2 0.0304(6) 0.0451(7) 0.0334(6) 0.0068(5) 0.0010(5) -0.0032(6)
O1 0.0424(8) 0.0690(11) 0.0581(9) -0.0158(8) -0.0063(7) -0.0126(7)
O2 0.0485(8) 0.0676(10) 0.0571(9) 0.0254(8) 0.0036(8) -0.0145(7)
S1 0.02895(18) 0.0485(2) 0.0552(3) 0.0082(2) 0.00167(18) 0.00030(16)
S2 0.03084(19) 0.0448(2) 0.0590(3) -0.0006(2) 0.00214(18) 0.00309(15)

loop_
_atom_type_symbol
_atom_type_description
_atom_type_scat_dispersion_real
_atom_type_scat_dispersion_imag
_atom_type_scat_source
C C 0.0033 0.0016 'International Tables Vol C Tables 4.2.6.8 and 6.1.1.4'
F F 0.0171 0.0103 'International Tables Vol C Tables 4.2.6.8 and 6.1.1.4'
N N 0.0061 0.0033 'International Tables Vol C Tables 4.2.6.8 and 6.1.1.4'
O O 0.0106 0.0060 'International Tables Vol C Tables 4.2.6.8 and 6.1.1.4'
S S 0.1246 0.1234 'International Tables Vol C Tables 4.2.6.8 and 6.1.1.4'
